data_2225530
loop_
_publ_author_name
'SiMa, Weiwei'

_publ_section_title
;
 4-Iodoanilinium perchlorate
;
_journal_coeditor_code FI2083
_journal_issue 4
_journal_name_full 'Acta Crystallographica Section E'
_journal_page_first o895
_journal_paper_doi 10.1107/S1600536810009347
_journal_volume 66
_journal_year 2010
_chemical_formula_iupac 'C6 H7 I N +, Cl O4 -'
_chemical_formula_moiety 'C6 H7 I N +, Cl O4 -'
_chemical_formula_sum 'C6 H7 Cl I N O4'
_chemical_formula_weight 319.48
_chemical_name_systematic
;
4-Iodoanilinium perchlorate
;
_space_group_IT_number 2
_symmetry_cell_setting triclinic
_symmetry_space_group_name_Hall '-P 1'
_symmetry_space_group_name_H-M 'P -1'
_atom_sites_solution_hydrogens geom
_atom_sites_solution_primary direct
_atom_sites_solution_secondary difmap
_audit_creation_method SHELXL-97
_cell_angle_alpha 89.47(3)
_cell_angle_beta 88.74(3)
_cell_angle_gamma 74.61(3)
_cell_formula_units_Z 2
_cell_length_a 5.1050(10)
_cell_length_b 7.2445(14)
_cell_length_c 13.359(3)
_cell_measurement_reflns_used 2239
_cell_measurement_temperature 298(2)
_cell_measurement_theta_max 27.4797
_cell_measurement_theta_min 2.5757
_cell_volume 476.22(18)
_computing_cell_refinement 'CrystalClear (Rigaku, 2005)'
_computing_data_collection 'CrystalClear (Rigaku, 2005)'
_computing_data_reduction 'CrystalClear (Rigaku, 2005)'
_computing_molecular_graphics 'SHELXTL (Sheldrick, 2008)'
_computing_publication_material 'PRPKAPPA (Ferguson, 1999)'
_computing_structure_refinement 'SHELXL97 (Sheldrick, 2008)'
_computing_structure_solution 'SHELXS97 (Sheldrick, 2008)'
_diffrn_ambient_temperature 298(2)
_diffrn_detector_area_resol_mean 13.6612
_diffrn_measured_fraction_theta_full 0.996
_diffrn_measured_fraction_theta_max 0.996
_diffrn_measurement_device_type 'Rigaku SCXmini'
_diffrn_measurement_method CCD_Profile_fitting
_diffrn_radiation_monochromator graphite
_diffrn_radiation_source 'fine-focus sealed tube'
_diffrn_radiation_type MoK\a
_diffrn_radiation_wavelength 0.71073
_diffrn_reflns_av_R_equivalents 0.0336
_diffrn_reflns_av_sigmaI/netI 0.0389
_diffrn_reflns_limit_h_max 6
_diffrn_reflns_limit_h_min -6
_diffrn_reflns_limit_k_max 9
_diffrn_reflns_limit_k_min -9
_diffrn_reflns_limit_l_max 17
_diffrn_reflns_limit_l_min -17
_diffrn_reflns_number 4945
_diffrn_reflns_theta_full 27.48
_diffrn_reflns_theta_max 27.48
_diffrn_reflns_theta_min 3.05
_diffrn_standards_number 0
_exptl_absorpt_coefficient_mu 3.625
_exptl_absorpt_correction_T_max 0.489
_exptl_absorpt_correction_T_min 0.484
_exptl_absorpt_correction_type multi-scan
_exptl_absorpt_process_details '(CrystalClear; Rigaku, 2005)'
_exptl_crystal_colour Colourless
_exptl_crystal_density_diffrn 2.228
_exptl_crystal_density_method 'not measured'
_exptl_crystal_description Prism
_exptl_crystal_F_000 304
_exptl_crystal_size_max 0.2000
_exptl_crystal_size_mid 0.2000
_exptl_crystal_size_min 0.2000
_refine_diff_density_max 0.558
_refine_diff_density_min -0.604
_refine_ls_extinction_coef 0.081(3)
_refine_ls_extinction_expression Fc^*^=kFc[1+0.001xFc^2^\l^3^/sin(2\q)]^-1/4^
_refine_ls_extinction_method 'SHELXL97 (Sheldrick, 2008)'
_refine_ls_goodness_of_fit_ref 1.111
_refine_ls_hydrogen_treatment constr
_refine_ls_matrix_type full
_refine_ls_number_parameters 119
_refine_ls_number_reflns 2180
_refine_ls_number_restraints 0
_refine_ls_restrained_S_all 1.111
_refine_ls_R_factor_all 0.0354
_refine_ls_R_factor_gt 0.0304
_refine_ls_shift/su_max 0.000
_refine_ls_shift/su_mean 0.000
_refine_ls_structure_factor_coef Fsqd
_refine_ls_weighting_details 'calc w=1/[\s^2^(Fo^2^)+(0.0248P)^2^+0.1880P] where P=(Fo^2^+2Fc^2^)/3'
_refine_ls_weighting_scheme calc
_refine_ls_wR_factor_gt 0.0689
_refine_ls_wR_factor_ref 0.0713
_reflns_number_gt 1956
_reflns_number_total 2180
_reflns_threshold_expression I>2sigma(I)
_cod_data_source_file fi2083.cif
_cod_data_source_block I
_cod_original_cell_volume 476.22(17)
_cod_database_code 2225530
_cod_database_fobs_code 2225530

loop_
_symmetry_equiv_pos_as_xyz
'x, y, z'
'-x, -y, -z'

loop_
_atom_site_type_symbol
_atom_site_label
_atom_site_fract_x
_atom_site_fract_y
_atom_site_fract_z
_atom_site_U_iso_or_equiv
_atom_site_adp_type
_atom_site_calc_flag
_atom_site_refinement_flags
_atom_site_occupancy
_atom_site_disorder_assembly
_atom_site_disorder_group
I I1 0.32432(5) 0.26989(3) 0.544100(17) 0.05266(14) Uani d . 1 . .
N N1 -0.0662(6) 0.2407(4) 0.1042(2) 0.0407(6) Uani d . 1 . .
H H1A -0.1590 0.1529 0.1007 0.061 Uiso calc R 1 . .
H H1B 0.0748 0.2111 0.0615 0.061 Uiso calc R 1 . .
H H1C -0.1738 0.3550 0.0885 0.061 Uiso calc R 1 . .
C C4 0.0315(6) 0.2457(4) 0.2062(2) 0.0323(6) Uani d . 1 . .
C C3 -0.0309(7) 0.1257(5) 0.2764(3) 0.0436(8) Uani d . 1 . .
H H3A -0.1318 0.0410 0.2600 0.052 Uiso calc R 1 . .
C C1 0.2064(7) 0.2578(5) 0.3963(2) 0.0371(7) Uani d . 1 . .
C C6 0.2694(7) 0.3764(5) 0.3249(3) 0.0458(8) Uani d . 1 . .
H H6A 0.3722 0.4600 0.3410 0.055 Uiso calc R 1 . .
C C5 0.1789(7) 0.3708(5) 0.2285(3) 0.0418(8) Uani d . 1 . .
H H5A 0.2182 0.4518 0.1793 0.050 Uiso calc R 1 . .
C C2 0.0591(8) 0.1326(5) 0.3724(3) 0.0482(9) Uani d . 1 . .
H H2A 0.0193 0.0515 0.4214 0.058 Uiso calc R 1 . .
Cl Cl1 0.53128(14) 0.77646(10) 0.10960(6) 0.03387(18) Uani d . 1 . .
O O1 0.5785(6) 0.6817(5) 0.2029(2) 0.0789(10) Uani d . 1 . .
O O2 0.6164(6) 0.9461(4) 0.1103(2) 0.0662(8) Uani d . 1 . .
O O3 0.6814(6) 0.6528(4) 0.0338(2) 0.0713(9) Uani d . 1 . .
O O4 0.2516(5) 0.8204(4) 0.0874(2) 0.0545(7) Uani d . 1 . .

loop_
_atom_site_aniso_label
_atom_site_aniso_U_11
_atom_site_aniso_U_22
_atom_site_aniso_U_33
_atom_site_aniso_U_12
_atom_site_aniso_U_13
_atom_site_aniso_U_23
I1 0.0751(2) 0.04546(18) 0.03956(17) -0.01822(13) -0.01787(12) -0.00395(11)
N1 0.0449(15) 0.0431(15) 0.0372(15) -0.0169(13) -0.0061(12) 0.0021(12)
C4 0.0333(15) 0.0308(15) 0.0315(15) -0.0063(12) -0.0031(12) -0.0006(12)
C3 0.054(2) 0.0471(19) 0.0392(18) -0.0294(17) -0.0100(15) 0.0040(15)
C1 0.0432(17) 0.0353(16) 0.0326(16) -0.0092(14) -0.0074(13) -0.0042(13)
C6 0.058(2) 0.0442(19) 0.0445(19) -0.0295(17) -0.0065(16) -0.0043(15)
C5 0.056(2) 0.0386(17) 0.0366(17) -0.0218(16) -0.0043(15) 0.0026(14)
C2 0.066(2) 0.050(2) 0.0378(18) -0.0307(19) -0.0082(17) 0.0097(16)
Cl1 0.0339(4) 0.0333(4) 0.0364(4) -0.0124(3) -0.0025(3) 0.0032(3)
O1 0.078(2) 0.098(3) 0.0568(18) -0.0186(19) -0.0113(16) 0.0420(18)
O2 0.0738(18) 0.0503(16) 0.088(2) -0.0392(15) -0.0154(16) 0.0023(15)
O3 0.0726(19) 0.0593(18) 0.078(2) -0.0115(15) 0.0276(17) -0.0246(16)
O4 0.0369(13) 0.0721(18) 0.0562(16) -0.0164(12) -0.0093(11) -0.0044(14)

loop_
_atom_type_symbol
_atom_type_description
_atom_type_scat_dispersion_real
_atom_type_scat_dispersion_imag
_atom_type_scat_source
C C 0.0033 0.0016 'International Tables Vol C Tables 4.2.6.8 and 6.1.1.4'
Cl Cl 0.1484 0.1585 'International Tables Vol C Tables 4.2.6.8 and 6.1.1.4'
I I -0.4742 1.8119 'International Tables Vol C Tables 4.2.6.8 and 6.1.1.4'
N N 0.0061 0.0033 'International Tables Vol C Tables 4.2.6.8 and 6.1.1.4'
O O 0.0106 0.0060 'International Tables Vol C Tables 4.2.6.8 and 6.1.1.4'
H H 0.0000 0.0000 'International Tables Vol C Tables 4.2.6.8 and 6.1.1.4'

loop_
_geom_angle_atom_site_label_1
_geom_angle_atom_site_label_2
_geom_angle_atom_site_label_3
_geom_angle_site_symmetry_1
_geom_angle_site_symmetry_3
_geom_angle
_geom_angle_publ_flag
C4 N1 H1A . . 109.5 ?
C4 N1 H1B . . 109.5 ?
H1A N1 H1B . . 109.5 ?
C4 N1 H1C . . 109.5 ?
H1A N1 H1C . . 109.5 ?
H1B N1 H1C . . 109.5 ?
C5 C4 C3 . . 121.9(3) ?
C5 C4 N1 . . 119.4(3) ?
C3 C4 N1 . . 118.7(3) ?
C4 C3 C2 . . 118.4(3) ?
C4 C3 H3A . . 120.8 ?
C2 C3 H3A . . 120.8 ?
C2 C1 C6 . . 120.4(3) ?
C2 C1 I1 . . 118.9(2) ?
C6 C1 I1 . . 120.6(2) ?
C1 C6 C5 . . 119.4(3) ?
C1 C6 H6A . . 120.3 ?
C5 C6 H6A . . 120.3 ?
C4 C5 C6 . . 119.3(3) ?
C4 C5 H5A . . 120.3 ?
C6 C5 H5A . . 120.3 ?
C1 C2 C3 . . 120.6(3) ?
C1 C2 H2A . . 119.7 ?
C3 C2 H2A . . 119.7 ?
O2 Cl1 O1 . . 110.7(2) ?
O2 Cl1 O4 . . 109.57(18) ?
O1 Cl1 O4 . . 110.10(18) ?
O2 Cl1 O3 . . 108.95(19) ?
O1 Cl1 O3 . . 108.8(2) ?
O4 Cl1 O3 . . 108.73(19) ?

loop_
_geom_bond_atom_site_label_1
_geom_bond_atom_site_label_2
_geom_bond_site_symmetry_2
_geom_bond_distance
_geom_bond_publ_flag
I1 C1 . 2.086(3) ?
N1 C4 . 1.465(4) ?
N1 H1A . 0.8900 ?
N1 H1B . 0.8900 ?
N1 H1C . 0.8900 ?
C4 C5 . 1.361(4) ?
C4 C3 . 1.362(4) ?
C3 C2 . 1.377(5) ?
C3 H3A . 0.9300 ?
C1 C2 . 1.366(5) ?
C1 C6 . 1.368(4) ?
C6 C5 . 1.382(5) ?
C6 H6A . 0.9300 ?
C5 H5A . 0.9300 ?
C2 H2A . 0.9300 ?
Cl1 O2 . 1.408(2) ?
Cl1 O1 . 1.412(3) ?
Cl1 O4 . 1.416(2) ?
Cl1 O3 . 1.426(3) ?

loop_
_geom_hbond_atom_site_label_D
_geom_hbond_atom_site_label_H
_geom_hbond_atom_site_label_A
_geom_hbond_site_symmetry_A
_geom_hbond_distance_DH
_geom_hbond_distance_HA
_geom_hbond_distance_DA
_geom_hbond_angle_DHA
N1 H1A O2 1_445 0.89 2.12 3.002(4) 173.5
N1 H1B O3 2_665 0.89 2.17 2.911(4) 140.5
N1 H1C O3 1_455 0.89 2.21 3.069(4) 162.1

loop_
_geom_torsion_atom_site_label_1
_geom_torsion_atom_site_label_2
_geom_torsion_atom_site_label_3
_geom_torsion_atom_site_label_4
_geom_torsion_site_symmetry_1
_geom_torsion_site_symmetry_2
_geom_torsion_site_symmetry_3
_geom_torsion_site_symmetry_4
_geom_torsion
_geom_torsion_publ_flag
C5 C4 C3 C2 . . . . 0.0(5) ?
N1 C4 C3 C2 . . . . -179.3(3) ?
C2 C1 C6 C5 . . . . 1.1(5) ?
I1 C1 C6 C5 . . . . -177.3(3) ?
C3 C4 C5 C6 . . . . 0.3(5) ?
N1 C4 C5 C6 . . . . 179.6(3) ?
C1 C6 C5 C4 . . . . -0.8(5) ?
C6 C1 C2 C3 . . . . -0.8(6) ?
I1 C1 C2 C3 . . . . 177.6(3) ?
C4 C3 C2 C1 . . . . 0.3(6) ?

loop_
_cod_related_entry_id
_cod_related_entry_database
_cod_related_entry_code
1 ChemSpider 30656047
